data_4326922
loop_
_publ_author_name
'Daniel L. Reger'
'Agota Debreczeni'
'Mark D. Smith'

_publ_contact_author_address
;
Department of Chemistry and Biochemistry
University of South Carolina
Columbia, South Carolina 29208
USA
;
_publ_contact_author_email reger@mail.chem.sc.edu
_publ_contact_author_fax '1 803 777 9521'
_publ_contact_author_name 'Professor Daniel L. Reger'
_publ_contact_author_phone '1 803 777 2587'
_publ_section_title
;
 Zinc Paddlewheel Dimers Containing a Strong \p...\p Stacking
 Supramolecular Synthon: Designed Single-Crystal to Single-Crystal Phase
 Changes and Gas/Solid Guest Exchange
;
_journal_name_full 'Inorganic Chemistry'
_journal_page_first 11754
_journal_page_last 11764
_journal_paper_doi 10.1021/ic201830h
_journal_volume 50
_journal_year 2011
_chemical_formula_moiety 'C80 H52 N4 O18 S2 Zn2, 2(C H2 Cl2)'
_chemical_formula_sum 'C82 H56 Cl4 N4 O18 S2 Zn2'
_chemical_formula_weight 1721.97
_chemical_name_systematic
; 
 ? 
;
_space_group_IT_number 14
_symmetry_cell_setting monoclinic
_symmetry_space_group_name_Hall '-P 2yn'
_symmetry_space_group_name_H-M 'P 1 21/n 1'
_atom_sites_solution_hydrogens geom
_atom_sites_solution_primary direct
_atom_sites_solution_secondary difmap
_audit_creation_method SHELXL-97
_cell_angle_alpha 90.00
_cell_angle_beta 113.631(2)
_cell_angle_gamma 90.00
_cell_formula_units_Z 2
_cell_length_a 16.8397(16)
_cell_length_b 13.9012(14)
_cell_length_c 16.8551(16)
_cell_measurement_reflns_used 8187
_cell_measurement_temperature 110(2)
_cell_measurement_theta_max 26.386
_cell_measurement_theta_min 2.208
_cell_volume 3614.8(6)
_computing_cell_refinement 'SAINT-Plus Version 6.45 (Bruker, 2001)'
_computing_data_collection 'SMART Version 5.625 (Bruker, 2001)'
_computing_data_reduction 'SAINT-Plus Version 6.45 (Bruker, 2001)'
_computing_molecular_graphics various
_computing_publication_material 'SHELXTL Version 6.14 (Bruker, 2000)'
_computing_structure_refinement 'SHELXL-97 (Sheldrick, 1997)'
_computing_structure_solution 'SHELXS-97 (Sheldrick, 1990)'
_diffrn_ambient_temperature 110(2)
_diffrn_measured_fraction_theta_full 0.997
_diffrn_measured_fraction_theta_max 0.997
_diffrn_measurement_device_type 'Bruker SMART APEX CCD diffractometer'
_diffrn_measurement_method 'omega scans'
_diffrn_radiation_monochromator graphite
_diffrn_radiation_source 'fine-focus sealed tube'
_diffrn_radiation_type MoK\a
_diffrn_radiation_wavelength 0.71073
_diffrn_reflns_av_R_equivalents 0.0355
_diffrn_reflns_av_sigmaI/netI 0.0230
_diffrn_reflns_limit_h_max 21
_diffrn_reflns_limit_h_min -21
_diffrn_reflns_limit_k_max 17
_diffrn_reflns_limit_k_min -17
_diffrn_reflns_limit_l_max 21
_diffrn_reflns_limit_l_min -21
_diffrn_reflns_number 50473
_diffrn_reflns_theta_full 26.44
_diffrn_reflns_theta_max 26.44
_diffrn_reflns_theta_min 1.32
_exptl_absorpt_coefficient_mu 0.948
_exptl_absorpt_correction_T_max 1.0000
_exptl_absorpt_correction_T_min 0.8294
_exptl_absorpt_correction_type multi-scan
_exptl_absorpt_process_details 'SADABS Version 2.05 (Bruker, 2001)'
_exptl_crystal_colour yellow
_exptl_crystal_density_diffrn 1.582
_exptl_crystal_description prism
_exptl_crystal_F_000 1760
_exptl_crystal_size_max 0.36
_exptl_crystal_size_mid 0.32
_exptl_crystal_size_min 0.20
_refine_diff_density_max 0.879
_refine_diff_density_min -0.560
_refine_diff_density_rms 0.078
_refine_ls_extinction_method none
_refine_ls_goodness_of_fit_ref 1.063
_refine_ls_hydrogen_treatment constr
_refine_ls_matrix_type full
_refine_ls_number_parameters 508
_refine_ls_number_reflns 7425
_refine_ls_number_restraints 0
_refine_ls_restrained_S_all 1.063
_refine_ls_R_factor_all 0.0340
_refine_ls_R_factor_gt 0.0326
_refine_ls_shift/su_max 0.001
_refine_ls_shift/su_mean 0.000
_refine_ls_structure_factor_coef Fsqd
_refine_ls_weighting_details 'calc w=1/[\s^2^(Fo^2^)+(0.0547P)^2^+1.6362P] where P=(Fo^2^+2Fc^2^)/3'
_refine_ls_weighting_scheme calc
_refine_ls_wR_factor_gt 0.0851
_refine_ls_wR_factor_ref 0.0863
_reflns_number_gt 7174
_reflns_number_total 7425
_reflns_threshold_expression >2sigma(I)
_cod_data_source_file ic201830h_si_001_4.cif
_cod_data_source_block 110K
_cod_original_sg_symbol_H-M 'P 21/n'
_cod_database_code 4326922

loop_
_symmetry_equiv_pos_as_xyz
'x, y, z'
'-x+1/2, y+1/2, -z+1/2'
'-x, -y, -z'
'x-1/2, -y-1/2, z-1/2'

loop_
_atom_site_label
_atom_site_type_symbol
_atom_site_fract_x
_atom_site_fract_y
_atom_site_fract_z
_atom_site_U_iso_or_equiv
_atom_site_adp_type
_atom_site_occupancy
_atom_site_symmetry_multiplicity
_atom_site_calc_flag
_atom_site_refinement_flags
Zn1 Zn 0.974256(18) 0.397763(17) 0.980471(18) 0.01532(7) Uani 1 1 d .
C1 C 0.89925(18) 0.60944(17) 0.44648(18) 0.0205(5) Uani 1 1 d .
C2 C 0.87303(19) 0.61247(18) 0.35226(18) 0.0197(5) Uani 1 1 d .
C3 C 0.78402(17) 0.61385(17) 0.29586(16) 0.0171(5) Uani 1 1 d .
C4 C 0.71846(19) 0.61207(16) 0.32820(17) 0.0183(5) Uani 1 1 d .
C5 C 0.74186(18) 0.60712(18) 0.42245(17) 0.0204(6) Uani 1 1 d .
C6 C 0.9359(2) 0.61285(18) 0.31967(19) 0.0226(6) Uani 1 1 d .
H6 H 0.9953 0.6107 0.3582 0.027 Uiso 1 1 calc R
C7 C 0.9130(2) 0.61645(19) 0.22960(19) 0.0246(6) Uani 1 1 d .
H7 H 0.9568 0.6172 0.2075 0.030 Uiso 1 1 calc R
C8 C 0.8277(2) 0.61884(19) 0.17437(18) 0.0233(6) Uani 1 1 d .
H8 H 0.8128 0.6219 0.1138 0.028 Uiso 1 1 calc R
C9 C 0.76002(19) 0.61689(16) 0.20531(18) 0.0199(5) Uani 1 1 d .
C10 C 0.6714(2) 0.6194(2) 0.14937(18) 0.0228(6) Uani 1 1 d .
H10 H 0.6547 0.6213 0.0884 0.027 Uiso 1 1 calc R
C11 C 0.6091(2) 0.6191(2) 0.18278(19) 0.0248(6) Uani 1 1 d .
H11 H 0.5496 0.6219 0.1446 0.030 Uiso 1 1 calc R
C12 C 0.63216(19) 0.6149(2) 0.27222(19) 0.0232(6) Uani 1 1 d .
H12 H 0.5884 0.6139 0.2944 0.028 Uiso 1 1 calc R
C13 C 0.85694(19) 0.59485(18) 0.56770(17) 0.0213(5) Uani 1 1 d .
C14 C 0.83929(18) 0.50924(19) 0.59878(17) 0.0240(5) Uani 1 1 d .
H14 H 0.8060 0.4609 0.5598 0.029 Uiso 1 1 calc R
C15 C 0.87067(18) 0.49440(19) 0.68780(16) 0.0236(5) Uani 1 1 d .
H15 H 0.8595 0.4353 0.7098 0.028 Uiso 1 1 calc R
C16 C 0.91821(17) 0.56573(19) 0.74451(16) 0.0201(5) Uani 1 1 d .
C17 C 0.93183(18) 0.65356(19) 0.71177(17) 0.0227(5) Uani 1 1 d .
H17 H 0.9616 0.7038 0.7504 0.027 Uiso 1 1 calc R
C18 C 0.90218(18) 0.66764(19) 0.62352(17) 0.0233(6) Uani 1 1 d .
H18 H 0.9127 0.7268 0.6013 0.028 Uiso 1 1 calc R
C19 C 0.95715(17) 0.54685(19) 0.84038(16) 0.0207(5) Uani 1 1 d .
C20 C 0.43109(17) 0.63420(19) 0.75042(17) 0.0205(5) Uani 1 1 d .
C21 C 0.33566(18) 0.63682(17) 0.72113(17) 0.0196(5) Uani 1 1 d .
C22 C 0.29722(17) 0.63777(18) 0.78177(17) 0.0178(5) Uani 1 1 d .
C23 C 0.35003(18) 0.63936(18) 0.87268(17) 0.0196(5) Uani 1 1 d .
C24 C 0.44555(18) 0.63787(19) 0.90397(17) 0.0212(5) Uani 1 1 d .
C25 C 0.28363(19) 0.6361(2) 0.63396(18) 0.0239(6) Uani 1 1 d .
H25 H 0.3090 0.6365 0.5927 0.029 Uiso 1 1 calc R
C26 C 0.19241(19) 0.6347(2) 0.60578(18) 0.0254(6) Uani 1 1 d .
H26 H 0.1571 0.6338 0.5455 0.030 Uiso 1 1 calc R
C27 C 0.15426(18) 0.6346(2) 0.66325(19) 0.0237(6) Uani 1 1 d .
H27 H 0.0929 0.6334 0.6429 0.028 Uiso 1 1 calc R
C28 C 0.20623(18) 0.63635(17) 0.75376(18) 0.0205(5) Uani 1 1 d .
C29 C 0.16958(19) 0.6365(2) 0.81641(19) 0.0256(6) Uani 1 1 d .
H29 H 0.1084 0.6347 0.7978 0.031 Uiso 1 1 calc R
C30 C 0.2207(2) 0.6393(2) 0.9024(2) 0.0264(6) Uani 1 1 d .
H30 H 0.1951 0.6407 0.9434 0.032 Uiso 1 1 calc R
C31 C 0.31226(19) 0.64026(19) 0.93117(18) 0.0242(6) Uani 1 1 d .
H31 H 0.3477 0.6415 0.9915 0.029 Uiso 1 1 calc R
C32 C 0.57247(18) 0.61871(19) 0.87040(18) 0.0212(5) Uani 1 1 d .
C33 C 0.60121(18) 0.52577(19) 0.87033(18) 0.0254(6) Uani 1 1 d .
H33 H 0.5606 0.4747 0.8490 0.030 Uiso 1 1 calc R
C34 C 0.68910(19) 0.50694(19) 0.90134(18) 0.0250(5) Uani 1 1 d .
H34 H 0.7086 0.4428 0.9016 0.030 Uiso 1 1 calc R
C35 C 0.74916(17) 0.58117(19) 0.93222(16) 0.0198(5) Uani 1 1 d .
C36 C 0.71987(18) 0.6753(2) 0.93100(18) 0.0251(6) Uani 1 1 d .
H36 H 0.7603 0.7265 0.9518 0.030 Uiso 1 1 calc R
C37 C 0.63141(19) 0.69412(19) 0.89925(19) 0.0266(6) Uani 1 1 d .
H37 H 0.6113 0.7583 0.8973 0.032 Uiso 1 1 calc R
C38 C 0.84489(17) 0.5578(2) 0.96788(15) 0.0211(5) Uani 1 1 d .
N1 N 0.83156(16) 0.60557(15) 0.47549(14) 0.0196(5) Uani 1 1 d .
N2 N 0.47988(14) 0.63471(16) 0.84040(14) 0.0209(5) Uani 1 1 d .
O1 O 0.97473(14) 0.60996(16) 0.49801(14) 0.0307(5) Uani 1 1 d .
O2 O 0.68859(14) 0.60443(15) 0.45446(14) 0.0306(5) Uani 1 1 d .
O3 O 0.95185(12) 0.46204(14) 0.86388(11) 0.0238(4) Uani 1 1 d .
O4 O 0.99123(14) 0.61682(14) 0.88989(12) 0.0272(4) Uani 1 1 d .
O5 O 0.46795(14) 0.63162(17) 0.70183(14) 0.0316(5) Uani 1 1 d .
O6 O 0.49361(14) 0.63769(19) 0.97986(12) 0.0331(5) Uani 1 1 d .
O7 O 0.86415(12) 0.47006(14) 0.96921(13) 0.0249(4) Uani 1 1 d .
O8 O 0.89777(13) 0.62595(14) 0.99343(14) 0.0287(4) Uani 1 1 d .
S1 S 0.88374(5) 0.24907(5) 0.83723(4) 0.02618(14) Uani 1 1 d .
C39 C 0.7750(2) 0.2925(3) 0.7969(2) 0.0428(8) Uani 1 1 d .
H39A H 0.7456 0.2661 0.8318 0.064 Uiso 1 1 calc R
H39B H 0.7443 0.2723 0.7365 0.064 Uiso 1 1 calc R
H39C H 0.7754 0.3629 0.8002 0.064 Uiso 1 1 calc R
C40 C 0.8618(2) 0.1240(2) 0.8348(2) 0.0365(7) Uani 1 1 d .
H40A H 0.9165 0.0884 0.8602 0.055 Uiso 1 1 calc R
H40B H 0.8299 0.1033 0.7747 0.055 Uiso 1 1 calc R
H40C H 0.8269 0.1111 0.8682 0.055 Uiso 1 1 calc R
O9 O 0.92105(12) 0.27211(12) 0.93456(11) 0.0246(4) Uani 1 1 d .
C41 C 0.4593(3) 0.6501(3) 0.4178(2) 0.0478(9) Uani 1 1 d .
H41A H 0.4481 0.7201 0.4164 0.057 Uiso 1 1 calc R
H41B H 0.5224 0.6397 0.4488 0.057 Uiso 1 1 calc R
Cl1 Cl 0.42493(5) 0.60649(5) 0.31081(5) 0.03577(17) Uani 1 1 d .
Cl2 Cl 0.40420(8) 0.59130(7) 0.47402(7) 0.0557(3) Uani 1 1 d .

loop_
_atom_site_aniso_label
_atom_site_aniso_U_11
_atom_site_aniso_U_22
_atom_site_aniso_U_33
_atom_site_aniso_U_23
_atom_site_aniso_U_13
_atom_site_aniso_U_12
Zn1 0.01693(16) 0.01605(12) 0.01246(15) 0.00008(9) 0.00533(9) 0.00070(10)
C1 0.0211(14) 0.0202(12) 0.0167(13) 0.0002(9) 0.0040(11) -0.0003(10)
C2 0.0237(14) 0.0167(11) 0.0191(13) 0.0000(9) 0.0090(11) -0.0006(10)
C3 0.0196(13) 0.0128(11) 0.0167(13) 0.0012(9) 0.0050(11) -0.0005(9)
C4 0.0236(14) 0.0163(11) 0.0132(13) 0.0035(9) 0.0055(10) 0.0008(10)
C5 0.0222(14) 0.0226(13) 0.0158(13) 0.0021(9) 0.0069(11) 0.0004(10)
C6 0.0247(14) 0.0216(12) 0.0216(14) -0.0001(10) 0.0093(12) -0.0016(10)
C7 0.0332(16) 0.0230(12) 0.0238(14) 0.0019(11) 0.0178(12) 0.0032(11)
C8 0.0362(16) 0.0204(12) 0.0150(12) 0.0002(9) 0.0122(11) 0.0021(10)
C9 0.0279(15) 0.0138(11) 0.0161(13) 0.0002(9) 0.0070(11) -0.0008(10)
C10 0.0300(16) 0.0180(12) 0.0147(13) 0.0024(10) 0.0031(12) -0.0018(11)
C11 0.0230(15) 0.0259(13) 0.0188(14) 0.0039(10) 0.0014(12) -0.0026(11)
C12 0.0207(14) 0.0254(13) 0.0214(14) 0.0043(10) 0.0063(11) -0.0009(10)
C13 0.0233(14) 0.0279(13) 0.0106(12) 0.0008(9) 0.0046(10) 0.0034(10)
C14 0.0261(14) 0.0251(13) 0.0182(13) -0.0012(10) 0.0061(11) -0.0017(11)
C15 0.0291(14) 0.0261(13) 0.0158(12) 0.0028(11) 0.0094(11) 0.0010(11)
C16 0.0214(13) 0.0265(13) 0.0140(12) 0.0026(10) 0.0088(10) 0.0070(10)
C17 0.0267(14) 0.0215(13) 0.0170(12) -0.0029(10) 0.0060(11) 0.0039(11)
C18 0.0287(14) 0.0202(12) 0.0192(13) 0.0017(10) 0.0076(11) 0.0032(10)
C19 0.0206(13) 0.0276(13) 0.0147(12) 0.0013(10) 0.0079(10) 0.0070(10)
C20 0.0209(13) 0.0205(12) 0.0188(13) 0.0016(10) 0.0064(11) 0.0038(10)
C21 0.0210(14) 0.0164(11) 0.0184(13) -0.0006(10) 0.0047(10) 0.0017(10)
C22 0.0190(13) 0.0127(11) 0.0192(12) 0.0002(9) 0.0052(10) 0.0011(9)
C23 0.0198(13) 0.0176(12) 0.0187(13) 0.0003(10) 0.0050(10) 0.0007(10)
C24 0.0212(13) 0.0231(13) 0.0181(13) -0.0006(10) 0.0064(11) 0.0006(10)
C25 0.0269(15) 0.0231(13) 0.0197(13) -0.0007(10) 0.0072(11) 0.0039(11)
C26 0.0261(15) 0.0248(13) 0.0165(13) -0.0019(11) -0.0008(11) 0.0042(11)
C27 0.0168(13) 0.0194(13) 0.0283(15) -0.0006(11) 0.0023(12) 0.0020(10)
C28 0.0217(14) 0.0135(11) 0.0238(14) 0.0006(10) 0.0063(11) 0.0017(10)
C29 0.0205(14) 0.0242(13) 0.0316(15) 0.0035(11) 0.0100(12) 0.0001(10)
C30 0.0276(15) 0.0255(14) 0.0311(15) 0.0031(12) 0.0170(12) -0.0010(11)
C31 0.0281(15) 0.0225(13) 0.0207(13) 0.0000(10) 0.0085(11) -0.0008(11)
C32 0.0191(13) 0.0263(13) 0.0178(13) 0.0038(10) 0.0069(10) 0.0042(10)
C33 0.0238(14) 0.0213(12) 0.0287(14) 0.0005(10) 0.0081(12) -0.0015(10)
C34 0.0252(13) 0.0231(13) 0.0271(13) 0.0036(11) 0.0107(11) 0.0052(11)
C35 0.0185(13) 0.0263(12) 0.0141(12) 0.0025(10) 0.0059(10) 0.0013(10)
C36 0.0195(13) 0.0247(13) 0.0269(14) -0.0017(11) 0.0049(11) -0.0008(10)
C37 0.0237(14) 0.0199(12) 0.0312(15) -0.0010(11) 0.0057(12) 0.0024(10)
C38 0.0210(13) 0.0319(14) 0.0128(11) 0.0048(10) 0.0092(10) 0.0031(11)
N1 0.0238(12) 0.0232(11) 0.0101(10) 0.0017(8) 0.0050(9) 0.0003(8)
N2 0.0171(11) 0.0258(11) 0.0168(11) 0.0010(9) 0.0037(9) 0.0016(9)
O1 0.0221(11) 0.0460(13) 0.0197(11) 0.0001(8) 0.0038(9) 0.0001(8)
O2 0.0266(11) 0.0451(12) 0.0220(10) 0.0073(8) 0.0116(9) 0.0011(9)
O3 0.0277(10) 0.0283(10) 0.0173(9) 0.0032(7) 0.0109(8) -0.0006(8)
O4 0.0370(12) 0.0281(10) 0.0121(9) 0.0010(7) 0.0052(9) 0.0058(8)
O5 0.0267(11) 0.0471(12) 0.0228(10) 0.0030(9) 0.0118(9) 0.0066(9)
O6 0.0227(11) 0.0540(14) 0.0169(10) -0.0012(9) 0.0020(9) 0.0005(10)
O7 0.0210(9) 0.0276(9) 0.0272(10) 0.0043(8) 0.0108(8) 0.0067(7)
O8 0.0211(10) 0.0316(10) 0.0324(12) 0.0015(9) 0.0098(9) 0.0014(8)
S1 0.0281(3) 0.0242(3) 0.0259(3) -0.0049(3) 0.0104(3) -0.0028(3)
C39 0.0316(16) 0.0481(18) 0.0397(17) -0.0069(14) 0.0049(13) 0.0067(14)
C40 0.0429(18) 0.0206(12) 0.0461(18) -0.0099(12) 0.0179(14) -0.0079(12)
O9 0.0306(10) 0.0189(8) 0.0227(9) -0.0022(7) 0.0089(7) -0.0039(7)
C41 0.064(2) 0.0438(19) 0.0341(18) -0.0081(15) 0.0178(17) -0.0200(17)
Cl1 0.0396(4) 0.0337(4) 0.0320(4) -0.0009(3) 0.0123(3) -0.0058(3)
Cl2 0.0749(7) 0.0570(5) 0.0498(5) -0.0103(4) 0.0403(5) -0.0081(5)

loop_
_atom_type_symbol
_atom_type_description
_atom_type_scat_dispersion_real
_atom_type_scat_dispersion_imag
_atom_type_scat_source
C C 0.0033 0.0016 'International Tables Vol C Tables 4.2.6.8 and 6.1.1.4'
H H 0.0000 0.0000 'International Tables Vol C Tables 4.2.6.8 and 6.1.1.4'
N N 0.0061 0.0033 'International Tables Vol C Tables 4.2.6.8 and 6.1.1.4'
O O 0.0106 0.0060 'International Tables Vol C Tables 4.2.6.8 and 6.1.1.4'
Cl Cl 0.1484 0.1585 'International Tables Vol C Tables 4.2.6.8 and 6.1.1.4'
Zn Zn 0.2839 1.4301 'International Tables Vol C Tables 4.2.6.8 and 6.1.1.4'
S S 0.1246 0.1234 'International Tables Vol C Tables 4.2.6.8 and 6.1.1.4'

loop_
_geom_angle_atom_site_label_1
_geom_angle_atom_site_label_2
_geom_angle_atom_site_label_3
_geom_angle
_geom_angle_site_symmetry_1
_geom_angle_site_symmetry_3
O9 Zn1 O4 102.84(8) . 3_767
O9 Zn1 O8 102.42(8) . 3_767
O4 Zn1 O8 86.00(8) 3_767 3_767
O9 Zn1 O7 98.39(8) . .
O4 Zn1 O7 90.38(8) 3_767 .
O8 Zn1 O7 159.16(8) 3_767 .
O9 Zn1 O3 97.45(7) . .
O4 Zn1 O3 159.45(8) 3_767 .
O8 Zn1 O3 92.84(8) 3_767 .
O7 Zn1 O3 83.43(7) . .
O9 Zn1 Zn1 168.76(5) . 3_767
O4 Zn1 Zn1 85.69(6) 3_767 3_767
O8 Zn1 Zn1 85.28(6) 3_767 3_767
O7 Zn1 Zn1 73.97(6) . 3_767
O3 Zn1 Zn1 73.77(6) . 3_767
O1 C1 N1 120.7(3) . .
O1 C1 C2 123.1(3) . .
N1 C1 C2 116.2(2) . .
C6 C2 C3 120.6(3) . .
C6 C2 C1 119.1(3) . .
C3 C2 C1 120.3(3) . .
C4 C3 C9 119.1(3) . .
C4 C3 C2 121.4(2) . .
C9 C3 C2 119.5(3) . .
C12 C4 C3 120.5(2) . .
C12 C4 C5 119.4(2) . .
C3 C4 C5 120.2(3) . .
O2 C5 N1 120.6(2) . .
O2 C5 C4 123.5(3) . .
N1 C5 C4 115.9(2) . .
C2 C6 C7 120.6(3) . .
C2 C6 H6 119.7 . .
C7 C6 H6 119.7 . .
C8 C7 C6 119.6(3) . .
C8 C7 H7 120.2 . .
C6 C7 H7 120.2 . .
C7 C8 C9 121.7(2) . .
C7 C8 H8 119.1 . .
C9 C8 H8 119.1 . .
C10 C9 C3 119.3(3) . .
C10 C9 C8 122.7(3) . .
C3 C9 C8 118.0(3) . .
C11 C10 C9 120.2(3) . .
C11 C10 H10 119.9 . .
C9 C10 H10 119.9 . .
C10 C11 C12 120.9(3) . .
C10 C11 H11 119.5 . .
C12 C11 H11 119.5 . .
C4 C12 C11 119.9(3) . .
C4 C12 H12 120.0 . .
C11 C12 H12 120.0 . .
C14 C13 C18 121.1(2) . .
C14 C13 N1 118.8(2) . .
C18 C13 N1 120.1(2) . .
C13 C14 C15 119.4(2) . .
C13 C14 H14 120.3 . .
C15 C14 H14 120.3 . .
C16 C15 C14 120.1(2) . .
C16 C15 H15 119.9 . .
C14 C15 H15 119.9 . .
C15 C16 C17 119.6(2) . .
C15 C16 C19 119.9(2) . .
C17 C16 C19 120.5(2) . .
C18 C17 C16 120.3(2) . .
C18 C17 H17 119.9 . .
C16 C17 H17 119.9 . .
C17 C18 C13 119.5(2) . .
C17 C18 H18 120.3 . .
C13 C18 H18 120.3 . .
O3 C19 O4 125.8(2) . .
O3 C19 C16 116.5(2) . .
O4 C19 C16 117.6(2) . .
O5 C20 N2 119.6(2) . .
O5 C20 C21 123.9(2) . .
N2 C20 C21 116.5(2) . .
C25 C21 C22 119.5(3) . .
C25 C21 C20 119.8(2) . .
C22 C21 C20 120.7(2) . .
C28 C22 C21 120.6(2) . .
C28 C22 C23 118.9(2) . .
C21 C22 C23 120.4(2) . .
C31 C23 C22 120.1(3) . .
C31 C23 C24 119.7(2) . .
C22 C23 C24 120.2(2) . .
O6 C24 N2 120.0(2) . .
O6 C24 C23 123.3(2) . .
N2 C24 C23 116.7(2) . .
C21 C25 C26 120.0(3) . .
C21 C25 H25 120.0 . .
C26 C25 H25 120.0 . .
C27 C26 C25 121.4(3) . .
C27 C26 H26 119.3 . .
C25 C26 H26 119.3 . .
C26 C27 C28 120.0(3) . .
C26 C27 H27 120.0 . .
C28 C27 H27 120.0 . .
C22 C28 C29 119.2(2) . .
C22 C28 C27 118.5(2) . .
C29 C28 C27 122.2(2) . .
C30 C29 C28 121.0(2) . .
C30 C29 H29 119.5 . .
C28 C29 H29 119.5 . .
C29 C30 C31 120.2(3) . .
C29 C30 H30 119.9 . .
C31 C30 H30 119.9 . .
C23 C31 C30 120.5(3) . .
C23 C31 H31 119.7 . .
C30 C31 H31 119.7 . .
C33 C32 C37 120.3(3) . .
C33 C32 N2 118.1(2) . .
C37 C32 N2 121.5(2) . .
C32 C33 C34 120.0(3) . .
C32 C33 H33 120.0 . .
C34 C33 H33 120.0 . .
C33 C34 C35 120.6(2) . .
C33 C34 H34 119.7 . .
C35 C34 H34 119.7 . .
C34 C35 C36 119.3(2) . .
C34 C35 C38 119.2(2) . .
C36 C35 C38 121.4(2) . .
C37 C36 C35 120.0(2) . .
C37 C36 H36 120.0 . .
C35 C36 H36 120.0 . .
C32 C37 C36 119.8(3) . .
C32 C37 H37 120.1 . .
C36 C37 H37 120.1 . .
O8 C38 O7 125.7(2) . .
O8 C38 C35 118.1(2) . .
O7 C38 C35 116.2(2) . .
C1 N1 C5 126.0(2) . .
C1 N1 C13 116.4(2) . .
C5 N1 C13 117.5(2) . .
C20 N2 C24 125.5(2) . .
C20 N2 C32 117.2(2) . .
C24 N2 C32 116.8(2) . .
C19 O3 Zn1 134.49(17) . .
C19 O4 Zn1 119.52(17) . 3_767
C38 O7 Zn1 133.88(18) . .
C38 O8 Zn1 119.62(18) . 3_767
O9 S1 C40 102.77(13) . .
O9 S1 C39 104.73(13) . .
C40 S1 C39 98.66(17) . .
S1 C39 H39A 109.5 . .
S1 C39 H39B 109.5 . .
H39A C39 H39B 109.5 . .
S1 C39 H39C 109.5 . .
H39A C39 H39C 109.5 . .
H39B C39 H39C 109.5 . .
S1 C40 H40A 109.5 . .
S1 C40 H40B 109.5 . .
H40A C40 H40B 109.5 . .
S1 C40 H40C 109.5 . .
H40A C40 H40C 109.5 . .
H40B C40 H40C 109.5 . .
S1 O9 Zn1 122.00(10) . .
Cl1 C41 Cl2 111.18(18) . .
Cl1 C41 H41A 109.4 . .
Cl2 C41 H41A 109.4 . .
Cl1 C41 H41B 109.4 . .
Cl2 C41 H41B 109.4 . .
H41A C41 H41B 108.0 . .

loop_
_geom_bond_atom_site_label_1
_geom_bond_atom_site_label_2
_geom_bond_distance
_geom_bond_site_symmetry_2
Zn1 O9 1.9740(17) .
Zn1 O4 2.0335(19) 3_767
Zn1 O8 2.046(2) 3_767
Zn1 O7 2.0499(18) .
Zn1 O3 2.0514(18) .
Zn1 Zn1 2.9676(6) 3_767
C1 O1 1.219(3) .
C1 N1 1.410(4) .
C1 C2 1.469(4) .
C2 C6 1.374(4) .
C2 C3 1.417(4) .
C3 C4 1.414(4) .
C3 C9 1.414(4) .
C4 C12 1.380(4) .
C4 C5 1.477(4) .
C5 O2 1.219(3) .
C5 N1 1.414(4) .
C6 C7 1.410(4) .
C6 H6 0.9500 .
C7 C8 1.364(4) .
C7 H7 0.9500 .
C8 C9 1.431(4) .
C8 H8 0.9500 .
C9 C10 1.411(4) .
C10 C11 1.374(4) .
C10 H10 0.9500 .
C11 C12 1.399(4) .
C11 H11 0.9500 .
C12 H12 0.9500 .
C13 C14 1.380(4) .
C13 C18 1.384(4) .
C13 N1 1.445(3) .
C14 C15 1.392(4) .
C14 H14 0.9500 .
C15 C16 1.387(4) .
C15 H15 0.9500 .
C16 C17 1.396(4) .
C16 C19 1.504(3) .
C17 C18 1.380(4) .
C17 H17 0.9500 .
C18 H18 0.9500 .
C19 O3 1.258(3) .
C19 O4 1.260(3) .
C20 O5 1.210(3) .
C20 N2 1.406(3) .
C20 C21 1.480(4) .
C21 C25 1.376(4) .
C21 C22 1.412(4) .
C22 C28 1.411(4) .
C22 C23 1.431(4) .
C23 C31 1.371(4) .
C23 C24 1.478(4) .
C24 O6 1.209(3) .
C24 N2 1.407(3) .
C25 C26 1.414(4) .
C25 H25 0.9500 .
C26 C27 1.360(4) .
C26 H26 0.9500 .
C27 C28 1.422(4) .
C27 H27 0.9500 .
C28 C29 1.421(4) .
C29 C30 1.358(4) .
C29 H29 0.9500 .
C30 C31 1.419(4) .
C30 H30 0.9500 .
C31 H31 0.9500 .
C32 C33 1.380(4) .
C32 C37 1.390(4) .
C32 N2 1.451(4) .
C33 C34 1.383(4) .
C33 H33 0.9500 .
C34 C35 1.392(4) .
C34 H34 0.9500 .
C35 C36 1.395(4) .
C35 C38 1.513(4) .
C36 C37 1.391(4) .
C36 H36 0.9500 .
C37 H37 0.9500 .
C38 O8 1.253(3) .
C38 O7 1.260(3) .
O4 Zn1 2.0335(19) 3_767
O8 Zn1 2.046(2) 3_767
S1 O9 1.5371(18) .
S1 C40 1.775(3) .
S1 C39 1.783(3) .
C39 H39A 0.9800 .
C39 H39B 0.9800 .
C39 H39C 0.9800 .
C40 H40A 0.9800 .
C40 H40B 0.9800 .
C40 H40C 0.9800 .
C41 Cl1 1.766(3) .
C41 Cl2 1.769(4) .
C41 H41A 0.9900 .
C41 H41B 0.9900 .

loop_
_geom_torsion_atom_site_label_1
_geom_torsion_atom_site_label_2
_geom_torsion_atom_site_label_3
_geom_torsion_atom_site_label_4
_geom_torsion
_geom_torsion_site_symmetry_1
_geom_torsion_site_symmetry_4
O1 C1 C2 C6 2.2(4) . .
N1 C1 C2 C6 -177.7(2) . .
O1 C1 C2 C3 -178.6(2) . .
N1 C1 C2 C3 1.6(3) . .
C6 C2 C3 C4 179.1(2) . .
C1 C2 C3 C4 -0.2(4) . .
C6 C2 C3 C9 -0.8(4) . .
C1 C2 C3 C9 179.9(2) . .
C9 C3 C4 C12 -1.1(4) . .
C2 C3 C4 C12 179.1(2) . .
C9 C3 C4 C5 178.9(2) . .
C2 C3 C4 C5 -1.0(3) . .
C12 C4 C5 O2 0.7(4) . .
C3 C4 C5 O2 -179.3(2) . .
C12 C4 C5 N1 -179.3(2) . .
C3 C4 C5 N1 0.7(3) . .
C3 C2 C6 C7 1.2(4) . .
C1 C2 C6 C7 -179.5(2) . .
C2 C6 C7 C8 -0.5(4) . .
C6 C7 C8 C9 -0.6(4) . .
C4 C3 C9 C10 0.9(3) . .
C2 C3 C9 C10 -179.3(2) . .
C4 C3 C9 C8 179.9(2) . .
C2 C3 C9 C8 -0.2(4) . .
C7 C8 C9 C10 179.9(3) . .
C7 C8 C9 C3 1.0(4) . .
C3 C9 C10 C11 0.2(4) . .
C8 C9 C10 C11 -178.8(3) . .
C9 C10 C11 C12 -1.0(4) . .
C3 C4 C12 C11 0.2(4) . .
C5 C4 C12 C11 -179.7(2) . .
C10 C11 C12 C4 0.8(4) . .
C18 C13 C14 C15 -2.7(4) . .
N1 C13 C14 C15 173.8(2) . .
C13 C14 C15 C16 0.9(4) . .
C14 C15 C16 C17 2.2(4) . .
C14 C15 C16 C19 -175.8(2) . .
C15 C16 C17 C18 -3.4(4) . .
C19 C16 C17 C18 174.5(2) . .
C16 C17 C18 C13 1.6(4) . .
C14 C13 C18 C17 1.5(4) . .
N1 C13 C18 C17 -175.0(2) . .
C15 C16 C19 O3 7.2(4) . .
C17 C16 C19 O3 -170.7(2) . .
C15 C16 C19 O4 -172.1(2) . .
C17 C16 C19 O4 10.0(4) . .
O5 C20 C21 C25 0.2(4) . .
N2 C20 C21 C25 -179.7(2) . .
O5 C20 C21 C22 178.7(3) . .
N2 C20 C21 C22 -1.2(4) . .
C25 C21 C22 C28 1.1(4) . .
C20 C21 C22 C28 -177.4(2) . .
C25 C21 C22 C23 -179.5(2) . .
C20 C21 C22 C23 2.0(4) . .
C28 C22 C23 C31 -0.5(4) . .
C21 C22 C23 C31 -180.0(2) . .
C28 C22 C23 C24 178.1(2) . .
C21 C22 C23 C24 -1.3(4) . .
C31 C23 C24 O6 -0.2(4) . .
C22 C23 C24 O6 -178.9(3) . .
C31 C23 C24 N2 178.5(2) . .
C22 C23 C24 N2 -0.1(4) . .
C22 C21 C25 C26 -1.0(4) . .
C20 C21 C25 C26 177.5(3) . .
C21 C25 C26 C27 0.4(4) . .
C25 C26 C27 C28 0.3(4) . .
C21 C22 C28 C29 179.5(2) . .
C23 C22 C28 C29 0.0(4) . .
C21 C22 C28 C27 -0.4(3) . .
C23 C22 C28 C27 -179.9(2) . .
C26 C27 C28 C22 -0.2(4) . .
C26 C27 C28 C29 179.9(3) . .
C22 C28 C29 C30 0.9(4) . .
C27 C28 C29 C30 -179.2(3) . .
C28 C29 C30 C31 -1.2(4) . .
C22 C23 C31 C30 0.2(4) . .
C24 C23 C31 C30 -178.5(2) . .
C29 C30 C31 C23 0.7(4) . .
C37 C32 C33 C34 1.8(4) . .
N2 C32 C33 C34 -177.7(2) . .
C32 C33 C34 C35 -0.4(4) . .
C33 C34 C35 C36 -0.5(4) . .
C33 C34 C35 C38 178.4(2) . .
C34 C35 C36 C37 0.1(4) . .
C38 C35 C36 C37 -178.8(2) . .
C33 C32 C37 C36 -2.2(4) . .
N2 C32 C37 C36 177.2(2) . .
C35 C36 C37 C32 1.3(4) . .
C34 C35 C38 O8 178.3(2) . .
C36 C35 C38 O8 -2.8(4) . .
C34 C35 C38 O7 -1.8(3) . .
C36 C35 C38 O7 177.1(2) . .
O1 C1 N1 C5 178.2(2) . .
C2 C1 N1 C5 -1.9(3) . .
O1 C1 N1 C13 -4.6(3) . .
C2 C1 N1 C13 175.2(2) . .
O2 C5 N1 C1 -179.2(2) . .
C4 C5 N1 C1 0.8(4) . .
O2 C5 N1 C13 3.7(4) . .
C4 C5 N1 C13 -176.3(2) . .
C14 C13 N1 C1 -110.7(3) . .
C18 C13 N1 C1 65.9(3) . .
C14 C13 N1 C5 66.7(3) . .
C18 C13 N1 C5 -116.7(3) . .
O5 C20 N2 C24 179.8(3) . .
C21 C20 N2 C24 -0.3(4) . .
O5 C20 N2 C32 -8.3(4) . .
C21 C20 N2 C32 171.6(2) . .
O6 C24 N2 C20 179.7(3) . .
C23 C24 N2 C20 0.9(4) . .
O6 C24 N2 C32 7.8(4) . .
C23 C24 N2 C32 -171.0(2) . .
C33 C32 N2 C20 -77.7(3) . .
C37 C32 N2 C20 102.9(3) . .
C33 C32 N2 C24 95.0(3) . .
C37 C32 N2 C24 -84.5(3) . .
O4 C19 O3 Zn1 10.5(4) . .
C16 C19 O3 Zn1 -168.81(17) . .
O9 Zn1 O3 C19 168.5(2) . .
O4 Zn1 O3 C19 -2.4(4) 3_767 .
O8 Zn1 O3 C19 -88.6(3) 3_767 .
O7 Zn1 O3 C19 70.8(2) . .
Zn1 Zn1 O3 C19 -4.3(2) 3_767 .
O3 C19 O4 Zn1 -10.0(4) . 3_767
C16 C19 O4 Zn1 169.25(17) . 3_767
O8 C38 O7 Zn1 -17.7(4) . .
C35 C38 O7 Zn1 162.43(17) . .
O9 Zn1 O7 C38 -161.2(2) . .
O4 Zn1 O7 C38 95.7(2) 3_767 .
O8 Zn1 O7 C38 16.0(4) 3_767 .
O3 Zn1 O7 C38 -64.7(2) . .
Zn1 Zn1 O7 C38 10.3(2) 3_767 .
O7 C38 O8 Zn1 12.2(3) . 3_767
C35 C38 O8 Zn1 -167.95(16) . 3_767
C40 S1 O9 Zn1 170.80(15) . .
C39 S1 O9 Zn1 -86.54(17) . .
O4 Zn1 O9 S1 179.48(13) 3_767 .
O8 Zn1 O9 S1 -91.84(14) 3_767 .
O7 Zn1 O9 S1 87.15(13) . .
O3 Zn1 O9 S1 2.74(14) . .
Zn1 Zn1 O9 S1 40.7(4) 3_767 .
